data_4081179
loop_
_publ_author_name
'Talavera, M.'
'Bola\~no, S.'
'Bravo, J.'
'Castro, J.'
'Garc\?\'ia-Font\'an, S.'
'Hermida-Ram\'on, J. M.'

_publ_section_title
;
 Nucleophilic Attack in Methoxycarbenes: Heterolytic Cleavage of the
 Carbon (sp3)--Oxygen Bond versus Aminolysis
;
_journal_issue 15
_journal_name_full Organometallics
_journal_page_first 4402
_journal_paper_doi 10.1021/om400565c
_journal_volume 32
_journal_year 2013
_chemical_formula_sum 'C39 H42 Cl F6 Ir O P2'
_chemical_formula_weight 930.32
_chemical_name_systematic
; 
 ? 
;
_space_group_IT_number 15
_symmetry_cell_setting monoclinic
_symmetry_space_group_name_Hall '-C 2yc'
_symmetry_space_group_name_H-M 'C 1 2/c 1'
_atom_sites_solution_hydrogens geom
_atom_sites_solution_primary direct
_atom_sites_solution_secondary difmap
_audit_creation_method SHELXL-97
_cell_angle_alpha 90.00
_cell_angle_beta 101.3580(10)
_cell_angle_gamma 90.00
_cell_formula_units_Z 8
_cell_length_a 40.922(3)
_cell_length_b 12.8637(10)
_cell_length_c 14.6334(12)
_cell_measurement_reflns_used 6621
_cell_measurement_temperature 183(2)
_cell_measurement_theta_max 27.24
_cell_measurement_theta_min 2.20
_cell_volume 7552.3(10)
_computing_cell_refinement 'Bruker SAINT'
_computing_data_collection 'Bruker SMART'
_computing_data_reduction 'Bruker SAINT'
_computing_structure_refinement 'SHELXL-97 (Sheldrick, 1997)'
_computing_structure_solution 'SHELXS-97 (Sheldrick, 1990)'
_diffrn_ambient_temperature 183(2)
_diffrn_measured_fraction_theta_full 0.979
_diffrn_measured_fraction_theta_max 0.979
_diffrn_measurement_device_type 'Bruker SMART1000 CCD'
_diffrn_measurement_method '\f and \w scans'
_diffrn_radiation_monochromator graphite
_diffrn_radiation_source 'fine-focus sealed tube'
_diffrn_radiation_type MoK\a
_diffrn_radiation_wavelength 0.71073
_diffrn_reflns_av_R_equivalents 0.0456
_diffrn_reflns_av_sigmaI/netI 0.0623
_diffrn_reflns_limit_h_max 52
_diffrn_reflns_limit_h_min -53
_diffrn_reflns_limit_k_max 16
_diffrn_reflns_limit_k_min -15
_diffrn_reflns_limit_l_max 18
_diffrn_reflns_limit_l_min -19
_diffrn_reflns_number 24349
_diffrn_reflns_theta_full 28.03
_diffrn_reflns_theta_max 28.03
_diffrn_reflns_theta_min 1.66
_exptl_absorpt_coefficient_mu 3.751
_exptl_absorpt_correction_T_max 0.7456
_exptl_absorpt_correction_T_min 0.4464
_exptl_absorpt_correction_type multi-scan
_exptl_crystal_colour orange
_exptl_crystal_density_diffrn 1.636
_exptl_crystal_density_method 'not measured'
_exptl_crystal_description plate
_exptl_crystal_F_000 3696
_exptl_crystal_size_max 0.48
_exptl_crystal_size_mid 0.37
_exptl_crystal_size_min 0.05
_refine_diff_density_max 1.619
_refine_diff_density_min -0.979
_refine_diff_density_rms 0.144
_refine_ls_extinction_method none
_refine_ls_goodness_of_fit_ref 1.044
_refine_ls_hydrogen_treatment mixed
_refine_ls_matrix_type full
_refine_ls_number_parameters 460
_refine_ls_number_reflns 8969
_refine_ls_number_restraints 0
_refine_ls_restrained_S_all 1.044
_refine_ls_R_factor_all 0.0703
_refine_ls_R_factor_gt 0.0348
_refine_ls_shift/su_max 0.001
_refine_ls_shift/su_mean 0.000
_refine_ls_structure_factor_coef Fsqd
_refine_ls_weighting_details 'calc w=1/[\s^2^(Fo^2^)+(0.0338P)^2^+14.0482P] where P=(Fo^2^+2Fc^2^)/3'
_refine_ls_weighting_scheme calc
_refine_ls_wR_factor_gt 0.0727
_refine_ls_wR_factor_ref 0.0883
_reflns_number_gt 6308
_reflns_number_total 8969
_reflns_threshold_expression >2sigma(I)
_cod_data_source_file om400565c_si_001.cif
_cod_data_source_block 4
_cod_depositor_comments
;
The following automatic conversions were performed:

'_symmetry_cell_setting' value 'Monoclinic' changed to 'monoclinic'
according to /home/saulius/struct/CIF-dictionaries/cif_core.dic
dictionary named 'cif_core.dic' version 2.4.2 from 2011-04-26.

Automatic conversion script
Id: cif_fix_values 1891 2012-01-12 08:04:46Z andrius 
;
_cod_original_cell_volume 7552.2(10)
_cod_original_sg_symbol_H-M 'C2/c  '
_cod_database_code 4081179

loop_
_symmetry_equiv_pos_as_xyz
'x, y, z'
'-x, y, -z+1/2'
'x+1/2, y+1/2, z'
'-x+1/2, y+1/2, -z+1/2'
'-x, -y, -z'
'x, -y, z-1/2'
'-x+1/2, -y+1/2, -z'
'x+1/2, -y+1/2, z-1/2'

loop_
_atom_site_label
_atom_site_type_symbol
_atom_site_fract_x
_atom_site_fract_y
_atom_site_fract_z
_atom_site_U_iso_or_equiv
_atom_site_adp_type
_atom_site_occupancy
_atom_site_symmetry_multiplicity
_atom_site_calc_flag
_atom_site_refinement_flags
Ir Ir 0.097345(5) 0.814451(13) 0.106104(13) 0.02283(6) Uani 1 1 d .
Cl Cl 0.09422(3) 0.87308(10) 0.26091(9) 0.0354(3) Uani 1 1 d .
O1 O 0.15046(9) 0.6785(2) 0.0985(2) 0.0285(7) Uani 1 1 d .
C1 C 0.07063(14) 0.6769(4) 0.0314(4) 0.0426(15) Uani 1 1 d .
C2 C 0.07656(13) 0.7548(4) -0.0334(4) 0.0366(13) Uani 1 1 d .
C3 C 0.05667(12) 0.8432(4) -0.0205(4) 0.0304(11) Uani 1 1 d .
C4 C 0.04179(13) 0.8241(4) 0.0562(4) 0.0347(12) Uani 1 1 d .
C5 C 0.05055(14) 0.7202(4) 0.0897(4) 0.0421(14) Uani 1 1 d .
C6 C 0.08185(18) 0.5651(4) 0.0286(5) 0.069(2) Uani 1 1 d .
H6A H 0.0687 0.5306 -0.0263 0.104 Uiso 1 1 calc R
H6B H 0.0786 0.5291 0.0851 0.104 Uiso 1 1 calc R
H6C H 0.1055 0.5632 0.0250 0.104 Uiso 1 1 calc R
C7 C 0.09361(16) 0.7359(5) -0.1132(4) 0.0563(18) Uani 1 1 d .
H7A H 0.1151 0.7022 -0.0905 0.084 Uiso 1 1 calc R
H7B H 0.0972 0.8024 -0.1425 0.084 Uiso 1 1 calc R
H7C H 0.0797 0.6909 -0.1591 0.084 Uiso 1 1 calc R
C8 C 0.05017(14) 0.9351(4) -0.0856(4) 0.0414(13) Uani 1 1 d .
H8A H 0.0300 0.9225 -0.1327 0.062 Uiso 1 1 calc R
H8B H 0.0692 0.9449 -0.1164 0.062 Uiso 1 1 calc R
H8C H 0.0472 0.9977 -0.0499 0.062 Uiso 1 1 calc R
C9 C 0.01776(14) 0.8917(5) 0.0948(4) 0.0467(15) Uani 1 1 d .
H9A H 0.0183 0.9624 0.0701 0.070 Uiso 1 1 calc R
H9B H 0.0241 0.8935 0.1630 0.070 Uiso 1 1 calc R
H9C H -0.0048 0.8634 0.0766 0.070 Uiso 1 1 calc R
C10 C 0.03704(18) 0.6681(5) 0.1659(5) 0.067(2) Uani 1 1 d .
H10A H 0.0476 0.5999 0.1791 0.101 Uiso 1 1 calc R
H10B H 0.0129 0.6591 0.1463 0.101 Uiso 1 1 calc R
H10C H 0.0418 0.7111 0.2223 0.101 Uiso 1 1 calc R
C11 C 0.15722(12) 0.7516(4) 0.2534(3) 0.0270(11) Uani 1 1 d .
H11 H 0.1628 0.8212 0.2716 0.032 Uiso 1 1 calc R
C12 C 0.13901(12) 0.7397(3) 0.1573(3) 0.0260(11) Uani 1 1 d .
C13 C 0.18178(14) 0.6194(4) 0.1211(4) 0.0357(13) Uani 1 1 d .
H13A H 0.1976 0.6563 0.1692 0.054 Uiso 1 1 calc R
H13B H 0.1913 0.6121 0.0650 0.054 Uiso 1 1 calc R
H13C H 0.1773 0.5503 0.1442 0.054 Uiso 1 1 calc R
C14 C 0.16740(12) 0.6798(4) 0.3207(3) 0.0263(10) Uani 1 1 d .
C15 C 0.15933(13) 0.5683(4) 0.3050(3) 0.0252(10) Uani 1 1 d .
C16 C 0.12781(14) 0.5379(4) 0.2604(4) 0.0335(12) Uani 1 1 d .
H16 H 0.1107 0.5886 0.2454 0.040 Uiso 1 1 calc R
C17 C 0.12059(15) 0.4342(4) 0.2368(4) 0.0410(14) Uani 1 1 d .
H17 H 0.0989 0.4138 0.2063 0.049 Uiso 1 1 calc R
C18 C 0.14621(16) 0.3611(4) 0.2594(4) 0.0421(14) Uani 1 1 d .
H18 H 0.1420 0.2906 0.2414 0.050 Uiso 1 1 calc R
C19 C 0.17725(15) 0.3889(4) 0.3072(4) 0.0368(13) Uani 1 1 d .
H19 H 0.1941 0.3376 0.3238 0.044 Uiso 1 1 calc R
C110 C 0.18412(13) 0.4923(4) 0.3311(3) 0.0315(12) Uani 1 1 d .
H110 H 0.2055 0.5116 0.3650 0.038 Uiso 1 1 calc R
C111 C 0.18446(13) 0.7135(4) 0.4145(4) 0.0298(11) Uani 1 1 d .
C112 C 0.18202(15) 0.6567(4) 0.4948(4) 0.0402(14) Uani 1 1 d .
H112 H 0.1696 0.5938 0.4891 0.048 Uiso 1 1 calc R
C113 C 0.19740(17) 0.6913(5) 0.5819(4) 0.0515(16) Uani 1 1 d .
H113 H 0.1955 0.6514 0.6353 0.062 Uiso 1 1 calc R
C114 C 0.21536(17) 0.7823(5) 0.5928(4) 0.0519(17) Uani 1 1 d .
H114 H 0.2258 0.8055 0.6532 0.062 Uiso 1 1 calc R
C115 C 0.21799(16) 0.8399(4) 0.5142(4) 0.0462(15) Uani 1 1 d .
H115 H 0.2301 0.9035 0.5206 0.055 Uiso 1 1 calc R
C116 C 0.20301(14) 0.8048(4) 0.4266(4) 0.0359(12) Uani 1 1 d .
H116 H 0.2055 0.8440 0.3734 0.043 Uiso 1 1 calc R
P1 P 0.12786(3) 0.95789(9) 0.07888(8) 0.0225(3) Uani 1 1 d .
C41 C 0.14312(14) 0.9482(4) -0.0298(3) 0.0337(12) Uani 1 1 d .
H41A H 0.1591 1.0042 -0.0327 0.051 Uiso 1 1 calc R
H41B H 0.1244 0.9543 -0.0827 0.051 Uiso 1 1 calc R
H41C H 0.1541 0.8809 -0.0325 0.051 Uiso 1 1 calc R
C31 C 0.10501(13) 1.0802(3) 0.0704(3) 0.0267(11) Uani 1 1 d .
C32 C 0.08037(13) 1.0951(4) 0.1217(4) 0.0341(12) Uani 1 1 d .
H32 H 0.0760 1.0417 0.1625 0.041 Uiso 1 1 calc R
C33 C 0.06188(16) 1.1859(4) 0.1150(4) 0.0451(14) Uani 1 1 d .
H33 H 0.0457 1.1963 0.1526 0.054 Uiso 1 1 calc R
C34 C 0.06756(17) 1.2616(4) 0.0521(4) 0.0490(16) Uani 1 1 d .
H34 H 0.0546 1.3234 0.0448 0.059 Uiso 1 1 calc R
C35 C 0.09170(18) 1.2476(4) 0.0006(5) 0.0552(18) Uani 1 1 d .
H35 H 0.0955 1.3001 -0.0418 0.066 Uiso 1 1 calc R
C36 C 0.11071(16) 1.1579(4) 0.0097(4) 0.0397(14) Uani 1 1 d .
H36 H 0.1277 1.1495 -0.0257 0.048 Uiso 1 1 calc R
C21 C 0.16602(12) 0.9834(3) 0.1629(3) 0.0234(10) Uani 1 1 d .
C22 C 0.19582(12) 0.9362(4) 0.1527(3) 0.0285(11) Uani 1 1 d .
H22 H 0.1960 0.8910 0.1015 0.034 Uiso 1 1 calc R
C23 C 0.22494(13) 0.9545(4) 0.2161(4) 0.0320(12) Uani 1 1 d .
H23 H 0.2451 0.9220 0.2083 0.038 Uiso 1 1 calc R
C24 C 0.22487(14) 1.0205(4) 0.2913(4) 0.0348(12) Uani 1 1 d .
H24 H 0.2449 1.0328 0.3352 0.042 Uiso 1 1 calc R
C25 C 0.19572(13) 1.0678(4) 0.3020(3) 0.0324(12) Uani 1 1 d .
H25 H 0.1958 1.1136 0.3530 0.039 Uiso 1 1 calc R
C26 C 0.16627(13) 1.0492(4) 0.2392(3) 0.0264(11) Uani 1 1 d .
H26 H 0.1462 1.0812 0.2480 0.032 Uiso 1 1 calc R
P3 P 0.2500 0.2500 0.5000 0.0254(4) Uani 1 2 d S
F31 F 0.25518(7) 0.1265(2) 0.50499(19) 0.0338(7) Uani 1 1 d .
F32 F 0.24883(7) 0.2471(2) 0.38988(18) 0.0327(7) Uani 1 1 d .
F33 F 0.21025(7) 0.2334(2) 0.48197(19) 0.0320(7) Uani 1 1 d .
P2 P 0.0000 0.38714(15) 0.2500 0.0352(5) Uani 1 2 d S
F21 F 0.03401(9) 0.3873(3) 0.2129(3) 0.0646(11) Uani 1 1 d .
F22 F 0.01484(12) 0.4747(4) 0.3195(4) 0.1087(19) Uani 1 1 d .
F23 F 0.01418(12) 0.3018(4) 0.3209(4) 0.132(3) Uani 1 1 d .

loop_
_atom_site_aniso_label
_atom_site_aniso_U_11
_atom_site_aniso_U_22
_atom_site_aniso_U_33
_atom_site_aniso_U_23
_atom_site_aniso_U_13
_atom_site_aniso_U_12
Ir 0.02459(11) 0.01875(9) 0.02451(10) 0.00071(8) 0.00327(7) 0.00166(8)
Cl 0.0408(8) 0.0414(7) 0.0266(7) 0.0026(5) 0.0129(6) 0.0065(6)
O1 0.031(2) 0.0248(17) 0.0303(18) 0.0007(14) 0.0067(15) 0.0060(15)
C1 0.029(3) 0.030(3) 0.057(4) -0.005(3) -0.020(3) -0.002(2)
C2 0.030(3) 0.035(3) 0.038(3) -0.014(2) -0.009(2) 0.005(2)
C3 0.021(3) 0.033(3) 0.034(3) -0.002(2) -0.004(2) -0.001(2)
C4 0.029(3) 0.038(3) 0.037(3) 0.004(2) 0.005(2) 0.000(2)
C5 0.027(3) 0.037(3) 0.057(4) 0.009(3) -0.004(3) -0.010(2)
C6 0.064(5) 0.026(3) 0.098(6) -0.018(3) -0.030(4) 0.005(3)
C7 0.044(4) 0.074(4) 0.047(4) -0.032(3) 0.001(3) 0.012(3)
C8 0.034(3) 0.051(3) 0.037(3) 0.007(3) 0.001(3) 0.007(3)
C9 0.028(3) 0.057(4) 0.056(4) 0.001(3) 0.011(3) 0.006(3)
C10 0.048(4) 0.070(5) 0.081(5) 0.034(4) 0.003(4) -0.017(4)
C11 0.030(3) 0.023(2) 0.029(3) 0.0006(19) 0.006(2) 0.001(2)
C12 0.030(3) 0.019(2) 0.030(3) 0.0049(19) 0.009(2) 0.003(2)
C13 0.042(3) 0.033(3) 0.036(3) 0.007(2) 0.017(3) 0.016(2)
C14 0.027(3) 0.026(2) 0.026(2) 0.004(2) 0.005(2) 0.006(2)
C15 0.032(3) 0.026(2) 0.019(2) 0.0058(18) 0.007(2) 0.001(2)
C16 0.036(3) 0.033(3) 0.034(3) 0.008(2) 0.011(2) 0.001(2)
C17 0.044(4) 0.033(3) 0.047(4) 0.010(2) 0.010(3) -0.009(3)
C18 0.060(4) 0.024(3) 0.046(4) 0.003(2) 0.020(3) -0.008(3)
C19 0.050(4) 0.030(3) 0.035(3) 0.011(2) 0.019(3) 0.012(3)
C110 0.031(3) 0.033(3) 0.032(3) 0.011(2) 0.009(2) 0.004(2)
C111 0.032(3) 0.028(3) 0.030(3) 0.002(2) 0.007(2) 0.007(2)
C112 0.054(4) 0.041(3) 0.029(3) 0.003(2) 0.017(3) 0.004(3)
C113 0.070(5) 0.058(4) 0.028(3) 0.002(3) 0.015(3) 0.012(4)
C114 0.065(5) 0.059(4) 0.030(3) -0.011(3) 0.003(3) 0.019(3)
C115 0.046(4) 0.043(3) 0.045(4) -0.013(3) 0.000(3) 0.010(3)
C116 0.036(3) 0.040(3) 0.031(3) -0.001(2) 0.006(2) 0.006(3)
P1 0.0289(7) 0.0200(6) 0.0195(6) -0.0014(4) 0.0069(5) 0.0021(5)
C41 0.039(3) 0.041(3) 0.023(3) -0.002(2) 0.012(2) 0.000(3)
C31 0.039(3) 0.019(2) 0.023(2) -0.0007(18) 0.007(2) 0.002(2)
C32 0.036(3) 0.023(2) 0.044(3) 0.004(2) 0.010(3) 0.006(2)
C33 0.049(4) 0.031(3) 0.056(4) -0.007(3) 0.013(3) 0.007(3)
C34 0.058(4) 0.028(3) 0.055(4) -0.008(3) -0.003(3) 0.015(3)
C35 0.082(5) 0.028(3) 0.056(4) 0.015(3) 0.015(4) 0.011(3)
C36 0.054(4) 0.029(3) 0.039(3) 0.004(2) 0.017(3) 0.001(2)
C21 0.030(3) 0.019(2) 0.022(2) 0.0012(18) 0.008(2) -0.0039(19)
C22 0.029(3) 0.030(3) 0.028(3) -0.006(2) 0.007(2) -0.003(2)
C23 0.028(3) 0.033(3) 0.037(3) -0.002(2) 0.010(2) -0.002(2)
C24 0.034(3) 0.039(3) 0.030(3) -0.003(2) 0.003(2) -0.012(2)
C25 0.035(3) 0.035(3) 0.028(3) -0.009(2) 0.008(2) -0.009(2)
C26 0.031(3) 0.025(2) 0.025(3) -0.0040(19) 0.011(2) -0.003(2)
P3 0.0296(10) 0.0241(9) 0.0228(9) -0.0020(7) 0.0059(8) -0.0045(7)
F31 0.0442(19) 0.0223(15) 0.0362(17) 0.0003(12) 0.0112(14) -0.0013(13)
F32 0.0397(18) 0.0389(17) 0.0204(14) -0.0023(12) 0.0080(13) -0.0043(14)
F33 0.0283(17) 0.0382(16) 0.0300(16) -0.0057(12) 0.0066(13) -0.0055(13)
P2 0.0305(11) 0.0291(10) 0.0442(12) 0.000 0.0031(9) 0.000
F21 0.042(2) 0.075(3) 0.083(3) -0.014(2) 0.027(2) 0.0016(19)
F22 0.066(3) 0.124(4) 0.139(5) -0.088(3) 0.027(3) -0.023(3)
F23 0.066(3) 0.143(5) 0.182(6) 0.124(4) 0.011(3) 0.022(3)

loop_
_atom_type_symbol
_atom_type_description
_atom_type_scat_dispersion_real
_atom_type_scat_dispersion_imag
_atom_type_scat_source
C C 0.0033 0.0016 'International Tables Vol C Tables 4.2.6.8 and 6.1.1.4'
H H 0.0000 0.0000 'International Tables Vol C Tables 4.2.6.8 and 6.1.1.4'
O O 0.0106 0.0060 'International Tables Vol C Tables 4.2.6.8 and 6.1.1.4'
F F 0.0171 0.0103 'International Tables Vol C Tables 4.2.6.8 and 6.1.1.4'
P P 0.1023 0.0942 'International Tables Vol C Tables 4.2.6.8 and 6.1.1.4'
Cl Cl 0.1484 0.1585 'International Tables Vol C Tables 4.2.6.8 and 6.1.1.4'
Ir Ir -1.4442 7.9887 'International Tables Vol C Tables 4.2.6.8 and 6.1.1.4'

loop_
_geom_angle_atom_site_label_1
_geom_angle_atom_site_label_2
_geom_angle_atom_site_label_3
_geom_angle
_geom_angle_site_symmetry_1
_geom_angle_site_symmetry_3
C12 Ir C2 109.3(2) . .
C12 Ir C5 115.7(2) . .
C2 Ir C5 62.8(2) . .
C12 Ir C1 95.85(19) . .
C2 Ir C1 37.6(2) . .
C5 Ir C1 36.7(2) . .
C12 Ir C4 153.21(19) . .
C2 Ir C4 62.3(2) . .
C5 Ir C4 37.52(18) . .
C1 Ir C4 61.45(19) . .
C12 Ir C3 146.26(19) . .
C2 Ir C3 37.48(18) . .
C5 Ir C3 61.7(2) . .
C1 Ir C3 61.44(18) . .
C4 Ir C3 36.15(18) . .
C12 Ir P1 89.93(14) . .
C2 Ir P1 104.10(16) . .
C5 Ir P1 153.56(15) . .
C1 Ir P1 140.73(17) . .
C4 Ir P1 116.53(13) . .
C3 Ir P1 93.65(13) . .
C12 Ir Cl 89.87(14) . .
C2 Ir Cl 154.33(15) . .
C5 Ir Cl 93.86(17) . .
C1 Ir Cl 126.26(17) . .
C4 Ir Cl 92.88(14) . .
C3 Ir Cl 123.41(13) . .
P1 Ir Cl 92.45(4) . .
C12 O1 C13 124.6(4) . .
C5 C1 C2 108.6(5) . .
C5 C1 C6 127.5(6) . .
C2 C1 C6 123.7(6) . .
C5 C1 Ir 71.4(3) . .
C2 C1 Ir 69.0(3) . .
C6 C1 Ir 129.9(4) . .
C3 C2 C1 107.1(5) . .
C3 C2 C7 126.6(5) . .
C1 C2 C7 124.8(5) . .
C3 C2 Ir 74.1(3) . .
C1 C2 Ir 73.3(3) . .
C7 C2 Ir 129.1(4) . .
C4 C3 C2 108.3(5) . .
C4 C3 C8 126.4(5) . .
C2 C3 C8 125.0(5) . .
C4 C3 Ir 71.4(3) . .
C2 C3 Ir 68.4(3) . .
C8 C3 Ir 130.9(4) . .
C3 C4 C5 108.4(5) . .
C3 C4 C9 128.3(5) . .
C5 C4 C9 123.0(5) . .
C3 C4 Ir 72.5(3) . .
C5 C4 Ir 70.8(3) . .
C9 C4 Ir 127.1(4) . .
C1 C5 C4 107.2(5) . .
C1 C5 C10 128.1(6) . .
C4 C5 C10 124.3(6) . .
C1 C5 Ir 72.0(3) . .
C4 C5 Ir 71.7(3) . .
C10 C5 Ir 126.6(5) . .
C14 C11 C12 130.8(4) . .
O1 C12 C11 120.7(4) . .
O1 C12 Ir 115.8(3) . .
C11 C12 Ir 123.5(3) . .
C11 C14 C111 119.8(4) . .
C11 C14 C15 121.3(4) . .
C111 C14 C15 118.6(4) . .
C16 C15 C110 119.2(5) . .
C16 C15 C14 120.4(4) . .
C110 C15 C14 120.3(5) . .
C15 C16 C17 121.3(5) . .
C16 C17 C18 118.2(6) . .
C19 C18 C17 121.4(5) . .
C18 C19 C110 120.0(5) . .
C19 C110 C15 119.8(5) . .
C116 C111 C112 117.4(5) . .
C116 C111 C14 120.8(4) . .
C112 C111 C14 121.8(5) . .
C113 C112 C111 120.8(6) . .
C114 C113 C112 121.2(6) . .
C113 C114 C115 119.0(6) . .
C116 C115 C114 120.0(6) . .
C115 C116 C111 121.7(5) . .
C21 P1 C31 104.5(2) . .
C21 P1 C41 101.9(2) . .
C31 P1 C41 105.0(2) . .
C21 P1 Ir 116.75(14) . .
C31 P1 Ir 114.48(17) . .
C41 P1 Ir 112.71(17) . .
C32 C31 C36 118.7(5) . .
C32 C31 P1 120.1(3) . .
C36 C31 P1 121.1(4) . .
C31 C32 C33 121.6(5) . .
C32 C33 C34 118.5(5) . .
C35 C34 C33 120.4(5) . .
C34 C35 C36 120.7(5) . .
C35 C36 C31 120.0(5) . .
C22 C21 C26 118.6(5) . .
C22 C21 P1 120.1(3) . .
C26 C21 P1 121.3(4) . .
C23 C22 C21 120.7(5) . .
C22 C23 C24 120.0(5) . .
C25 C24 C23 119.9(5) . .
C24 C25 C26 120.5(5) . .
C25 C26 C21 120.2(5) . .
F31 P3 F31 180.000(1) 7_556 .
F31 P3 F32 90.03(14) 7_556 7_556
F31 P3 F32 89.97(14) . 7_556
F31 P3 F32 89.97(14) 7_556 .
F31 P3 F32 90.03(14) . .
F32 P3 F32 180.000(1) 7_556 .
F31 P3 F33 89.78(15) 7_556 7_556
F31 P3 F33 90.22(15) . 7_556
F32 P3 F33 90.16(14) 7_556 7_556
F32 P3 F33 89.84(14) . 7_556
F31 P3 F33 90.22(15) 7_556 .
F31 P3 F33 89.78(15) . .
F32 P3 F33 89.84(14) 7_556 .
F32 P3 F33 90.16(14) . .
F33 P3 F33 180.00(19) 7_556 .
F23 P2 F23 89.3(5) 2 .
F23 P2 F22 178.4(3) 2 .
F23 P2 F22 91.6(3) . .
F23 P2 F22 91.6(3) 2 2
F23 P2 F22 178.4(3) . 2
F22 P2 F22 87.5(5) . 2
F23 P2 F21 89.5(3) 2 2
F23 P2 F21 90.5(2) . 2
F22 P2 F21 91.8(2) . 2
F22 P2 F21 88.1(2) 2 2
F23 P2 F21 90.5(2) 2 .
F23 P2 F21 89.5(3) . .
F22 P2 F21 88.1(2) . .
F22 P2 F21 91.8(2) 2 .
F21 P2 F21 179.9(3) 2 .

loop_
_geom_bond_atom_site_label_1
_geom_bond_atom_site_label_2
_geom_bond_distance
_geom_bond_site_symmetry_2
Ir C12 1.973(5) .
Ir C2 2.190(5) .
Ir C5 2.239(5) .
Ir C1 2.247(5) .
Ir C4 2.250(5) .
Ir C3 2.264(5) .
Ir P1 2.3063(12) .
Ir Cl 2.4147(12) .
O1 C12 1.317(6) .
O1 C13 1.471(6) .
C1 C5 1.410(9) .
C1 C2 1.433(8) .
C1 C6 1.513(7) .
C2 C3 1.433(7) .
C2 C7 1.494(8) .
C3 C4 1.401(7) .
C3 C8 1.508(7) .
C4 C5 1.444(7) .
C4 C9 1.504(7) .
C5 C10 1.498(9) .
C11 C14 1.355(6) .
C11 C12 1.464(7) .
C14 C111 1.477(7) .
C14 C15 1.479(6) .
C15 C16 1.383(7) .
C15 C110 1.406(7) .
C16 C17 1.394(7) .
C17 C18 1.399(8) .
C18 C19 1.371(8) .
C19 C110 1.390(7) .
C111 C116 1.391(7) .
C111 C112 1.403(7) .
C112 C113 1.379(8) .
C113 C114 1.375(9) .
C114 C115 1.391(9) .
C115 C116 1.383(8) .
P1 C21 1.817(5) .
P1 C31 1.822(5) .
P1 C41 1.823(5) .
C31 C32 1.384(7) .
C31 C36 1.387(7) .
C32 C33 1.385(7) .
C33 C34 1.391(8) .
C34 C35 1.367(9) .
C35 C36 1.384(8) .
C21 C22 1.397(7) .
C21 C26 1.400(6) .
C22 C23 1.378(7) .
C23 C24 1.390(7) .
C24 C25 1.376(7) .
C25 C26 1.385(7) .
P3 F31 1.603(3) 7_556
P3 F31 1.603(3) .
P3 F32 1.603(3) 7_556
P3 F32 1.603(3) .
P3 F33 1.610(3) 7_556
P3 F33 1.610(3) .
P2 F23 1.543(4) 2
P2 F23 1.543(4) .
P2 F22 1.559(4) .
P2 F22 1.559(4) 2
P2 F21 1.591(3) 2
P2 F21 1.591(3) .
